data_2012551
loop_
_publ_author_name
'Albada, Gerard A. van'
'Mutikainen, Ilpo'
'Turpeinen, Urho'
'Reedijk, Jan'

_publ_section_title
;Aqua[bis(pyrimidin-2-yl-\k<i>N</i>)amine](carbonato-\k^2^<i>O</i>,<i>O</i>')copper(II)
 dihydrate
;
_journal_issue 3
_journal_name_full 'Acta Crystallographica Section C'
_journal_page_first m179
_journal_page_last m181
_journal_paper_doi 10.1107/S0108270102000860
_journal_volume 58
_journal_year 2002
_chemical_formula_iupac '[Cu (C8 H7 N5) (C O3) (H2 O)] , 2H2 O'
_chemical_formula_moiety 'C9 H9 Cu N5 O4 , 2H2 O'
_chemical_formula_sum 'C9 H13 Cu N5 O6'
_chemical_formula_weight 350.78
_chemical_name_systematic
;
Aqua[bis(pyrimidin-2-yl-\kN)amine](carbonato-\k^2^O,O')copper(II) dihydrate
;
_space_group_IT_number 14
_symmetry_cell_setting monoclinic
_symmetry_space_group_name_Hall '-P 2ybc'
_symmetry_space_group_name_H-M 'P 1 21/c 1'
_atom_sites_solution_hydrogens geom
_atom_sites_solution_primary direct
_atom_sites_solution_secondary difmap
_audit_creation_method SHELXL97
_cell_angle_alpha 90
_cell_angle_beta 90.87(3)
_cell_angle_gamma 90
_cell_formula_units_Z 4
_cell_length_a 5.8520(12)
_cell_length_b 12.897(3)
_cell_length_c 16.801(3)
_cell_measurement_reflns_used 25
_cell_measurement_temperature 193(2)
_cell_measurement_theta_max 27
_cell_measurement_theta_min 12
_cell_volume 1267.9(5)
_computing_cell_refinement 'CAD-4 Software'
_computing_data_collection 'CAD-4 Software (Nonius, 1998)'
_computing_data_reduction 'XCAD4 (Harms & Wocadlo, 1996)'
_computing_molecular_graphics 'SHELXTL/PC (Sheldrick, 1995) and PLATON?'
_computing_publication_material SHELXL97
_computing_structure_refinement 'SHELXL97 (Sheldrick, 1997)'
_computing_structure_solution 'SHELXS97 (Sheldrick, 1997)'
_diffrn_ambient_temperature 193(2)
_diffrn_measured_fraction_theta_full .950
_diffrn_measured_fraction_theta_max .950
_diffrn_measurement_device_type 'Enraf-Nonius CAD-4'
_diffrn_measurement_method \w/2\q
_diffrn_radiation_monochromator graphite
_diffrn_radiation_source 'fine-focus sealed tube'
_diffrn_radiation_type CuK\a
_diffrn_radiation_wavelength 1.54178
_diffrn_reflns_av_R_equivalents .041
_diffrn_reflns_av_sigmaI/netI .021
_diffrn_reflns_limit_h_max 6
_diffrn_reflns_limit_h_min -6
_diffrn_reflns_limit_k_max 15
_diffrn_reflns_limit_k_min -15
_diffrn_reflns_limit_l_max 19
_diffrn_reflns_limit_l_min -19
_diffrn_reflns_number 2955
_diffrn_reflns_theta_full 64.99
_diffrn_reflns_theta_max 64.99
_diffrn_reflns_theta_min 4.32
_diffrn_standards_decay_% .0
_diffrn_standards_interval_count 200
_diffrn_standards_number 3
_exptl_absorpt_coefficient_mu 2.832
_exptl_absorpt_correction_T_max .493
_exptl_absorpt_correction_T_min .400
_exptl_absorpt_correction_type \y-scan
_exptl_absorpt_process_details '(North et al., 1968)'
_exptl_crystal_colour blue
_exptl_crystal_density_diffrn 1.838
_exptl_crystal_density_meas ?
_exptl_crystal_density_method 'not measured'
_exptl_crystal_description column
_exptl_crystal_F_000 716
_exptl_crystal_size_max .40
_exptl_crystal_size_mid .25
_exptl_crystal_size_min .25
_refine_diff_density_max .52
_refine_diff_density_min -.33
_refine_ls_extinction_method none
_refine_ls_goodness_of_fit_ref 1.032
_refine_ls_hydrogen_treatment mixed
_refine_ls_matrix_type full
_refine_ls_number_parameters 208
_refine_ls_number_reflns 2144
_refine_ls_number_restraints 0
_refine_ls_restrained_S_all 1.031
_refine_ls_R_factor_all .037
_refine_ls_R_factor_gt .036
_refine_ls_shift/su_max .001
_refine_ls_shift/su_mean .000
_refine_ls_structure_factor_coef Fsqd
_refine_ls_weighting_details 'calc w = 1/[\s^2^(Fo^2^)+(0.0754P)^2^+1.1584P] where P=(Fo^2^+2Fc^2^)/3'
_refine_ls_weighting_scheme calc
_refine_ls_wR_factor_gt .101
_refine_ls_wR_factor_ref .103
_reflns_number_gt 2079
_reflns_number_total 2144
_reflns_threshold_expression I>2\s(I)
_cod_data_source_file bm1478.cif
_cod_data_source_block I
_cod_depositor_comments
;
The following automatic conversions were performed:

'_exptl_crystal_density_meas' value 'not measured' was changed to '?'
- the value is perceived as not measured.

Automatic conversion script
Id: cif_fix_values 3008 2015-01-20 13:52:24Z robertas 
;
_cod_original_cell_volume 1267.9(4)
_cod_original_sg_symbol_H-M 'P 21/c'
_cod_database_code 2012551
_cod_database_fobs_code 2012551

loop_
_symmetry_equiv_pos_as_xyz
'x, y, z'
'-x, y+1/2, -z+1/2'
'-x, -y, -z'
'x, -y-1/2, z-1/2'

loop_
_atom_site_label
_atom_site_fract_x
_atom_site_fract_y
_atom_site_fract_z
_atom_site_U_iso_or_equiv
_atom_site_adp_type
_atom_site_calc_flag
_atom_site_refinement_flags
_atom_site_occupancy
_atom_site_disorder_assembly
_atom_site_disorder_group
_atom_site_type_symbol
Cu1 .35416(5) .38080(2) .171674(18) .01520(17) Uani d . 1 . . Cu
N111 .3810(3) .32871(15) .06179(11) .0171(4) Uani d . 1 . . N
C112 .5540(4) .35070(18) .01255(13) .0165(5) Uani d . 1 . . C
N113 .5843(4) .30800(16) -.05875(12) .0211(4) Uani d . 1 . . N
C114 .4333(4) .2366(2) -.08194(15) .0237(5) Uani d . 1 . . C
H11B .4515 .2043 -.1323 .028 Uiso calc R 1 . . H
C115 .2501(4) .2076(2) -.03531(15) .0240(5) Uani d . 1 . . C
H11C .1441 .1562 -.0526 .029 Uiso calc R 1 . . H
C116 .2290(4) .25626(19) .03647(15) .0214(5) Uani d . 1 . . C
H11D .1044 .2388 .0695 .026 Uiso calc R 1 . . H
N1 .7196(3) .42252(15) .03229(11) .0181(4) Uani d . 1 . . N
H1 .8218 .4320 -.0049 .022 Uiso calc R 1 . . H
N121 .6128(3) .47737(14) .16102(11) .0152(4) Uani d . 1 . . N
C122 .7550(4) .48205(17) .09914(13) .0155(5) Uani d . 1 . . C
N123 .9398(3) .54366(15) .09508(11) .0176(4) Uani d . 1 . . N
C124 .9850(4) .60329(18) .15832(15) .0199(5) Uani d . 1 . . C
H12C 1.1149 .6474 .1574 .024 Uiso calc R 1 . . H
C125 .8504(4) .60323(19) .22492(15) .0208(5) Uani d . 1 . . C
H12D .8853 .6457 .2697 .025 Uiso calc R 1 . . H
C126 .6630(4) .53878(18) .22355(13) .0183(5) Uani d . 1 . . C
H12E .5658 .5376 .2683 .022 Uiso calc R 1 . . H
C1 .0550(4) .36856(17) .26314(14) .0174(5) Uani d . 1 . . C
O4 .2387(3) .42356(13) .27722(9) .0196(4) Uani d . 1 . . O
O5 .0527(3) .32572(13) .19326(10) .0191(4) Uani d . 1 . . O
O6 -.1036(3) .35672(14) .31162(10) .0235(4) Uani d . 1 . . O
O1 .5747(3) .24475(14) .21689(11) .0253(4) Uani d D 1 . . O
H11 .685(3) .275(2) .2393(16) .030 Uiso d D 1 . . H
H12 .623(5) .210(2) .1792(13) .030 Uiso d D 1 . . H
O2 .6791(4) .07989(17) .10284(12) .0367(5) Uani d D 1 . . O
H21 .729(6) .076(3) .0569(9) .044 Uiso d D 1 . . H
H22 .733(6) .0297(19) .1281(16) .044 Uiso d D 1 . . H
O3 .7592(4) .0221(2) -.06045(14) .0507(6) Uani d D 1 . . O
H32 .803(6) .060(3) -.0975(16) .061 Uiso d D 1 . . H
H31 .643(5) -.008(3) -.077(2) .061 Uiso d D 1 . . H

loop_
_atom_site_aniso_label
_atom_site_aniso_U_11
_atom_site_aniso_U_22
_atom_site_aniso_U_33
_atom_site_aniso_U_12
_atom_site_aniso_U_13
_atom_site_aniso_U_23
Cu1 .0142(2) .0161(2) .0153(2) -.00217(11) .00032(15) -.00093(11)
N111 .0173(10) .0168(10) .0173(9) -.0025(7) -.0021(7) .0000(8)
C112 .0176(11) .0130(10) .0187(11) .0009(9) -.0010(9) .0026(9)
N113 .0246(11) .0206(11) .0180(10) -.0042(8) .0007(8) -.0036(8)
C114 .0302(13) .0230(13) .0179(12) -.0040(10) -.0019(10) -.0034(10)
C115 .0275(13) .0221(13) .0224(12) -.0084(10) -.0044(10) -.0032(10)
C116 .0197(12) .0215(12) .0231(12) -.0050(9) -.0007(9) .0007(10)
N1 .0190(10) .0197(11) .0156(10) -.0057(8) .0040(7) -.0038(8)
N121 .0167(9) .0122(9) .0168(9) .0019(7) -.0006(7) .0001(7)
C122 .0163(11) .0117(10) .0185(11) .0019(8) -.0014(9) .0000(8)
N123 .0198(10) .0134(9) .0197(10) -.0031(8) .0010(8) -.0024(8)
C124 .0219(12) .0162(11) .0216(12) -.0027(9) -.0010(9) -.0012(9)
C125 .0246(13) .0164(12) .0214(13) -.0012(9) -.0002(10) -.0034(9)
C126 .0211(12) .0165(12) .0173(11) .0021(9) .0021(9) -.0010(9)
C1 .0157(12) .0127(11) .0237(12) .0045(8) -.0019(9) .0040(9)
O4 .0172(8) .0219(9) .0196(8) -.0010(7) .0015(6) -.0014(7)
O5 .0155(8) .0214(9) .0203(8) -.0023(6) -.0003(6) .0002(7)
O6 .0200(9) .0261(9) .0245(9) .0010(7) .0049(7) .0039(7)
O1 .0191(9) .0217(9) .0348(11) -.0022(7) -.0050(7) .0032(7)
O2 .0438(12) .0353(12) .0311(11) .0082(9) .0018(9) .0030(9)
O3 .0495(14) .0605(16) .0421(13) -.0113(12) -.0032(10) .0212(11)

loop_
_atom_type_symbol
_atom_type_description
_atom_type_scat_dispersion_real
_atom_type_scat_dispersion_imag
_atom_type_scat_source
C C .0181 .0091 'International Tables Vol C Tables 4.2.6.8 and 6.1.1.4'
H H .0000 .0000 'International Tables Vol C Tables 4.2.6.8 and 6.1.1.4'
N N .0311 .0180 'International Tables Vol C Tables 4.2.6.8 and 6.1.1.4'
O O .0492 .0322 'International Tables Vol C Tables 4.2.6.8 and 6.1.1.4'
Cu Cu -1.9646 .5888 'International Tables Vol C Tables 4.2.6.8 and 6.1.1.4'

loop_
_geom_angle_atom_site_label_1
_geom_angle_atom_site_label_2
_geom_angle_atom_site_label_3
_geom_angle
_geom_angle_publ_flag
O1 Cu1 O4 96.53(7) yes
O1 Cu1 O5 99.56(7) yes
O1 Cu1 N111 89.84(8) yes
O1 Cu1 N121 94.83(7) yes
O4 Cu1 O5 67.19(7) yes
O4 Cu1 N111 164.43(7) yes
O4 Cu1 N121 100.25(8) yes
O5 Cu1 N111 97.79(8) yes
O5 Cu1 N121 161.79(8) yes
N111 Cu1 N121 93.33(8) yes
O5 Cu1 C1 33.47(8) ?
N121 Cu1 C1 133.02(8) ?
N111 Cu1 C1 131.22(8) ?
O4 Cu1 C1 33.74(8) ?
O1 Cu1 C1 98.77(7) ?
C112 N111 C116 116.6(2) ?
C112 N111 Cu1 125.03(16) ?
C116 N111 Cu1 117.89(16) ?
N113 C112 N111 125.2(2) ?
N113 C112 N1 113.0(2) ?
N111 C112 N1 121.7(2) ?
C112 N113 C114 116.9(2) ?
N113 C114 C115 122.4(2) ?
N113 C114 H11B 118.8 ?
C115 C114 H11B 118.8 ?
C116 C115 C114 117.1(2) ?
C116 C115 H11C 121.5 ?
C114 C115 H11C 121.5 ?
N111 C116 C115 121.8(2) ?
N111 C116 H11D 119.1 ?
C115 C116 H11D 119.1 ?
C122 N1 C112 132.0(2) ?
C122 N1 H1 114.0 ?
C112 N1 H1 114.0 ?
C126 N121 C122 116.6(2) ?
C126 N121 Cu1 117.40(16) ?
C122 N121 Cu1 125.77(16) ?
N121 C122 N123 125.0(2) ?
N121 C122 N1 121.4(2) ?
N123 C122 N1 113.6(2) ?
C124 N123 C122 116.7(2) ?
N123 C124 C125 122.5(2) ?
N123 C124 H12C 118.8 ?
C125 C124 H12C 118.8 ?
C126 C125 C124 116.9(2) ?
C126 C125 H12D 121.6 ?
C124 C125 H12D 121.6 ?
N121 C126 C125 122.2(2) ?
N121 C126 H12E 118.9 ?
C125 C126 H12E 118.9 ?
O6 C1 O5 122.6(2) ?
O6 C1 O4 124.3(2) ?
O5 C1 O4 113.1(2) ?
O6 C1 Cu1 176.85(17) ?
O5 C1 Cu1 55.59(11) ?
O4 C1 Cu1 57.53(11) ?
C1 O4 Cu1 88.73(14) ?
C1 O5 Cu1 90.94(14) ?
Cu1 O1 H11 103(2) ?
Cu1 O1 H12 111(2) ?
H11 O1 H12 109(2) ?
H21 O2 H22 107(2) ?
H32 O3 H31 106(2) ?

loop_
_geom_bond_atom_site_label_1
_geom_bond_atom_site_label_2
_geom_bond_site_symmetry_2
_geom_bond_distance
_geom_bond_publ_flag
Cu1 O1 . 2.3004(18) yes
Cu1 O4 . 1.9852(17) yes
Cu1 O5 . 1.9410(16) yes
Cu1 N111 . 1.973(2) yes
Cu1 N121 . 1.971(2) yes
Cu1 C1 . 2.352(3) ?
N111 C112 . 1.347(3) ?
N111 C116 . 1.354(3) ?
C112 N113 . 1.333(3) ?
C112 N1 . 1.377(3) ?
N113 C114 . 1.330(3) ?
C114 C115 . 1.389(4) ?
C114 H11B . .9500 ?
C115 C116 . 1.367(4) ?
C115 H11C . .9500 ?
C116 H11D . .9500 ?
N1 C122 . 1.373(3) ?
N1 H1 . .8800 ?
N121 C126 . 1.345(3) ?
N121 C122 . 1.343(3) ?
C122 N123 . 1.345(3) ?
N123 C124 . 1.335(3) ?
C124 C125 . 1.378(4) ?
C124 H12C . .9500 ?
C125 C126 . 1.376(4) ?
C125 H12D . .9500 ?
C126 H12E . .9500 ?
C1 O6 . 1.253(3) ?
C1 O5 . 1.298(3) ?
C1 O4 . 1.307(3) ?
O1 H11 . .836(10) ?
O1 H12 . .832(10) ?
O2 H21 . .830(10) ?
O2 H22 . .833(10) ?
O3 H32 . .834(10) ?
O3 H31 . .831(10) ?

loop_
_geom_hbond_atom_site_label_D
_geom_hbond_atom_site_label_H
_geom_hbond_atom_site_label_A
_geom_hbond_site_symmetry_A
_geom_hbond_distance_DH
_geom_hbond_distance_HA
_geom_hbond_distance_DA
_geom_hbond_angle_DHA
_geom_hbond_publ_flag
N1 H1 N123 3_765 .88 2.10 2.979(3) 179 yes
O1 H11 O5 1_655 .84(3) 2.39(3) 3.017(3) 132(2) yes
O1 H11 O6 1_655 .84(3) 2.02(3) 2.841(3) 167(3) yes
O1 H12 O2 . .83(3) 2.14(3) 2.933(3) 160(3) yes
O2 H21 O3 . .83(3) 2.10(3) 2.888(3) 159(4) yes
O2 H22 O4 2_645 .83(3) 2.10(3) 2.886(3) 156(3) yes
O3 H31 O2 3_655 .83(3) 2.14(3) 2.960(3) 171(4) yes
O3 H32 O6 4_665 .83(3) 1.95(4) 2.785(4) 177(4) yes
